data_2004164
loop_
_publ_author_name
'Olejnik, Z.'
'Lis, T.'
'Ondrejkovicov\'a, I.'

_publ_contact_author
;
 Zofia Olejnik
 Institute of Chemistry
 University of Wroclaw
 ul. Joliot-Curie 14
 50-383 Wroclaw
 Poland
;
_publ_section_title
;
 <i>fac</i>-Tris(isothiocyanato)tris(triphenylphosphine oxide)iron(III)
 at 80 K
;
_journal_issue 11
_journal_name_full 'Acta Crystallographica Section C'
_journal_page_first 2246
_journal_page_last 2249
_journal_paper_doi 10.1107/S0108270195006354
_journal_volume 51
_journal_year 1995
_chemical_formula_sum 'C57 H45 Fe N3 O3 P3 S3'
_chemical_formula_weight 1064.9
_chemical_name_systematic
;
fac-tris(thiocyanato)-tris(triphenylphosphine oxide)iron(III)
;
_space_group_IT_number 146
_symmetry_cell_setting trigonal
_symmetry_space_group_name_Hall 'R 3'
_symmetry_space_group_name_H-M 'R 3 :H'
_cell_angle_alpha 90
_cell_angle_beta 90
_cell_angle_gamma 120
_cell_formula_units_Z 12
_cell_length_a 38.400(10)
_cell_length_b 38.400(10)
_cell_length_c 12.092(9)
_cell_measurement_reflns_used 25
_cell_measurement_temperature 80(2)
_cell_measurement_theta_max 11
_cell_measurement_theta_min 9
_cell_volume 15442(13)
_computing_data_collection 'Kuma KM4 software 1991'
_computing_structure_refinement 'SHELXL93 (Sheldrick, 1993)'
_computing_structure_solution 'SHELXS86 (Sheldrick, 1985)'
_diffrn_ambient_temperature 80(2)
_diffrn_measurement_device 'Kuma KM4 computer-controlled four-circle \w/2\q diffractometer'
_diffrn_measurement_method \w/2\q
_diffrn_radiation_monochromator graphite
_diffrn_radiation_source 'fine-focus sealed tube'
_diffrn_radiation_type 'Mo K\a'
_diffrn_radiation_wavelength 0.71069
_diffrn_reflns_av_R_equivalents 0.0263
_diffrn_reflns_limit_h_max 22
_diffrn_reflns_limit_h_min -45
_diffrn_reflns_limit_k_max 45
_diffrn_reflns_limit_k_min 0
_diffrn_reflns_limit_l_max 14
_diffrn_reflns_limit_l_min -14
_diffrn_reflns_number 14523
_diffrn_reflns_theta_max 25
_diffrn_reflns_theta_min 2
_diffrn_standards_decay_% -14
_diffrn_standards_interval_count 100
_diffrn_standards_number 3
_exptl_absorpt_coefficient_mu 0.556
_exptl_absorpt_correction_T_max 1.00
_exptl_absorpt_correction_T_min 0.75
_exptl_absorpt_correction_type refdelf
_exptl_crystal_colour red-brown
_exptl_crystal_density_diffrn 1.374(2)
_exptl_crystal_density_meas 1.33
_exptl_crystal_density_method 'flotation in C~6~H~6~/CH~2~Cl~2~ at room temperature'
_exptl_crystal_description rhombohedron
_exptl_crystal_F_000 6612
_exptl_crystal_size_max 0.6
_exptl_crystal_size_mid 0.4
_exptl_crystal_size_min 0.4
_refine_diff_density_max 0.308
_refine_diff_density_min -0.405
_refine_ls_abs_structure_details 'Flack (1983)'
_refine_ls_abs_structure_Flack 0.192(13)
_refine_ls_extinction_method none
_refine_ls_goodness_of_fit_obs 1.030
_refine_ls_hydrogen_treatment noref
_refine_ls_matrix_type full
_refine_ls_number_parameters 835
_refine_ls_number_reflns 7641
_refine_ls_number_restraints 0
_refine_ls_R_factor_obs 0.0289
_refine_ls_shift/esd_max -0.166
_refine_ls_shift/esd_mean 0.008
_refine_ls_structure_factor_coef Fsqd
_refine_ls_weighting_details 'w = 1/[\s^2^(Fo^2^)+(0.0503P)^2^+19.13P] where P=(Fo^2^+2Fc^2^)/3'
_refine_ls_weighting_scheme calc
_refine_ls_wR_factor_obs 0.0759
_reflns_number_observed 7641
_reflns_number_total '12020 (Friedel pairs not merged)'
_reflns_observed_criterion >3\s(I)
_cod_data_source_file na1168.cif
_cod_data_source_block mel
_cod_depositor_comments
;
The following automatic conversions were performed:

'_refine_ls_weighting_scheme' value 'calc w =
1/[\s^2^(Fo^2^)+(0.0503P)^2^+19.13P] where P=(Fo^2^+2Fc^2^)/3' was
changed to 'calc'. New tag '_refine_ls_weighting_details' was
created. The value of the new tag was set to 'w =
1/[\s^2^(Fo^2^)+(0.0503P)^2^+19.13P] where P=(Fo^2^+2Fc^2^)/3'.

Automatic conversion script
Id: cif_fix_values 3143 2015-03-26 13:38:13Z robertas 
;
_cod_original_sg_symbol_H-M 'R 3'
_cod_database_code 2004164

loop_
_symmetry_equiv_pos_as_xyz
'x, y, z'
'-y, x-y, z'
'-x+y, -x, z'
'x+2/3, y+1/3, z+1/3'
'-y+2/3, x-y+1/3, z+1/3'
'-x+y+2/3, -x+1/3, z+1/3'
'x+1/3, y+2/3, z+2/3'
'-y+1/3, x-y+2/3, z+2/3'
'-x+y+1/3, -x+2/3, z+2/3'

loop_
_atom_site_aniso_label
_atom_site_aniso_U_11
_atom_site_aniso_U_22
_atom_site_aniso_U_33
_atom_site_aniso_U_12
_atom_site_aniso_U_13
_atom_site_aniso_U_23
Fe1 0.0139(3) 0.0139(3) 0.0126(5) 0.00693(14) 0 0
Fe2 0.0143(3) 0.0159(3) 0.0128(3) 0.0083(2) -0.0006(2) -0.0005(2)
N1 0.026(2) 0.022(2) 0.016(2) 0.015(2) 0.0009(14) -0.0024(14)
N2 0.018(2) 0.027(2) 0.018(2) 0.0100(15) -0.0042(14) -0.0027(14)
N3 0.024(2) 0.023(2) 0.015(2) 0.0135(15) 0.0035(14) 0.0005(14)
N4 0.024(2) 0.020(2) 0.020(2) 0.0119(14) 0.0013(14) 0.0031(15)
O1 0.0200(14) 0.0171(13) 0.0195(15) 0.0094(12) -0.0016(11) -0.0040(11)
O2 0.0157(13) 0.0231(14) 0.0153(14) 0.0094(12) -0.0045(11) -0.0046(11)
O3 0.0205(14) 0.0219(14) 0.018(2) 0.0118(12) 0.0008(11) -0.0024(11)
O4 0.0235(14) 0.0203(14) 0.020(2) 0.0122(12) 0.0024(12) -0.0010(12)
C1 0.018(2) 0.017(2) 0.019(2) 0.005(2) -0.001(2) 0.006(2)
C2 0.024(2) 0.017(2) 0.015(2) 0.011(2) 0.006(2) 0.002(2)
C3 0.016(2) 0.019(2) 0.022(2) 0.009(2) 0.001(2) 0.005(2)
C4 0.022(2) 0.021(2) 0.023(2) 0.013(2) -0.001(2) -0.003(2)
S1 0.0343(6) 0.0332(6) 0.0259(6) 0.0186(5) 0.0036(5) -0.0086(5)
S2 0.0356(6) 0.0423(7) 0.0262(7) 0.0213(6) -0.0163(5) -0.0089(5)
S3 0.0280(6) 0.0336(6) 0.0251(6) 0.0156(5) 0.0022(5) -0.0111(5)
S4 0.0409(7) 0.0278(6) 0.0282(6) 0.0174(5) 0.0137(5) 0.0125(5)
P1 0.0181(5) 0.0168(5) 0.0166(5) 0.0099(4) -0.0001(4) -0.0007(4)
P2 0.0134(5) 0.0184(5) 0.0138(5) 0.0081(4) -0.0009(4) -0.0016(4)
P3 0.0158(5) 0.0167(5) 0.0168(6) 0.0093(4) 0.0013(4) 0.0002(4)
P4 0.0165(5) 0.0155(5) 0.0154(5) 0.0074(4) 0.0001(4) -0.0006(4)
C111 0.023(2) 0.027(2) 0.016(2) 0.015(2) -0.001(2) -0.002(2)
C112 0.030(2) 0.028(2) 0.031(2) 0.016(2) -0.010(2) -0.002(2)
C113 0.032(3) 0.044(3) 0.048(3) 0.025(2) -0.013(2) -0.004(2)
C114 0.030(2) 0.053(3) 0.037(3) 0.028(2) -0.011(2) -0.008(2)
C115 0.018(2) 0.041(3) 0.031(3) 0.011(2) 0.002(2) -0.009(2)
C116 0.022(2) 0.031(2) 0.020(2) 0.013(2) -0.004(2) -0.007(2)
C121 0.021(2) 0.025(2) 0.022(2) 0.016(2) 0.000(2) 0.004(2)
C122 0.042(3) 0.019(2) 0.021(2) 0.016(2) 0.005(2) 0.000(2)
C123 0.058(3) 0.034(3) 0.024(3) 0.026(2) 0.020(2) 0.009(2)
C124 0.039(2) 0.017(2) 0.029(3) 0.011(2) 0.006(2) 0.008(2)
C125 0.035(2) 0.021(2) 0.023(2) 0.011(2) -0.002(2) -0.003(2)
C126 0.024(2) 0.028(2) 0.018(2) 0.012(2) 0.000(2) -0.002(2)
C131 0.018(2) 0.013(2) 0.020(2) 0.006(2) 0.004(2) 0.002(2)
C132 0.018(2) 0.021(2) 0.019(2) 0.010(2) 0.000(2) -0.001(2)
C133 0.025(2) 0.022(2) 0.019(2) 0.010(2) 0.005(2) 0.001(2)
C134 0.037(2) 0.025(2) 0.015(2) 0.013(2) -0.002(2) -0.001(2)
C135 0.028(2) 0.028(2) 0.028(2) 0.017(2) -0.007(2) -0.001(2)
C136 0.023(2) 0.022(2) 0.023(2) 0.014(2) -0.002(2) -0.004(2)
C211 0.017(2) 0.021(2) 0.015(2) 0.011(2) 0.001(2) 0.001(2)
C212 0.019(2) 0.024(2) 0.021(2) 0.010(2) -0.001(2) -0.005(2)
C213 0.026(2) 0.035(2) 0.025(2) 0.020(2) 0.002(2) 0.002(2)
C214 0.040(2) 0.032(2) 0.021(2) 0.027(2) 0.005(2) -0.002(2)
C215 0.032(2) 0.023(2) 0.024(2) 0.013(2) -0.001(2) -0.001(2)
C216 0.025(2) 0.021(2) 0.019(2) 0.012(2) -0.002(2) -0.003(2)
C221 0.015(2) 0.018(2) 0.022(2) 0.012(2) 0.0010(15) 0.000(2)
C222 0.016(2) 0.035(2) 0.017(2) 0.013(2) -0.001(2) -0.002(2)
C223 0.022(2) 0.027(2) 0.030(2) 0.012(2) 0.007(2) 0.008(2)
C224 0.024(2) 0.025(2) 0.034(3) 0.016(2) 0.006(2) 0.006(2)
C225 0.016(2) 0.023(2) 0.027(2) 0.007(2) -0.003(2) -0.006(2)
C226 0.023(2) 0.024(2) 0.017(2) 0.012(2) 0.000(2) 0.000(2)
C231 0.012(2) 0.016(2) 0.017(2) 0.0017(15) 0.000(2) -0.002(2)
C232 0.033(2) 0.036(2) 0.021(2) 0.027(2) 0.000(2) -0.006(2)
C233 0.041(3) 0.044(3) 0.018(2) 0.030(2) -0.002(2) 0.001(2)
C234 0.031(2) 0.034(2) 0.016(2) 0.018(2) 0.000(2) -0.008(2)
C236 0.027(2) 0.027(2) 0.018(2) 0.019(2) 0.002(2) -0.001(2)
C311 0.017(2) 0.020(2) 0.011(2) 0.007(2) -0.002(2) -0.0008(15)
C312 0.025(2) 0.026(2) 0.023(2) 0.015(2) 0.000(2) 0.003(2)
C313 0.037(3) 0.021(2) 0.025(2) 0.013(2) 0.005(2) 0.006(2)
C314 0.029(2) 0.024(2) 0.021(2) 0.003(2) 0.002(2) 0.005(2)
C315 0.024(2) 0.026(2) 0.030(2) 0.009(2) 0.002(2) -0.001(2)
C316 0.024(2) 0.021(2) 0.030(2) 0.013(2) 0.003(2) 0.002(2)
C321 0.018(2) 0.016(2) 0.029(2) 0.010(2) -0.001(2) 0.003(2)
C322 0.025(2) 0.037(2) 0.022(2) 0.023(2) -0.004(2) -0.007(2)
C323 0.035(2) 0.034(2) 0.028(3) 0.019(2) -0.012(2) -0.011(2)
C324 0.018(2) 0.034(2) 0.036(3) 0.015(2) 0.000(2) 0.005(2)
C325 0.029(2) 0.041(3) 0.024(2) 0.024(2) 0.007(2) 0.005(2)
C326 0.024(2) 0.034(2) 0.018(2) 0.020(2) -0.001(2) 0.002(2)
C331 0.017(2) 0.022(2) 0.014(2) 0.009(2) -0.0002(15) -0.001(2)
C332 0.030(2) 0.021(2) 0.021(2) 0.009(2) 0.001(2) 0.001(2)
C333 0.028(2) 0.025(2) 0.024(2) 0.006(2) 0.004(2) -0.004(2)
C334 0.029(2) 0.035(2) 0.014(2) 0.013(2) 0.000(2) 0.003(2)
C335 0.028(2) 0.032(2) 0.026(2) 0.015(2) 0.003(2) 0.006(2)
C336 0.022(2) 0.017(2) 0.024(2) 0.009(2) 0.000(2) 0.003(2)
C411 0.019(2) 0.023(2) 0.015(2) 0.009(2) -0.003(2) -0.003(2)
C412 0.022(2) 0.022(2) 0.022(2) 0.007(2) -0.004(2) 0.000(2)
C413 0.021(2) 0.032(2) 0.024(2) 0.006(2) -0.003(2) -0.001(2)
C414 0.022(2) 0.052(3) 0.023(2) 0.016(2) 0.001(2) 0.002(2)
C415 0.033(3) 0.054(3) 0.025(2) 0.031(2) 0.002(2) 0.012(2)
C416 0.028(2) 0.027(2) 0.022(2) 0.015(2) 0.005(2) 0.003(2)
C421 0.018(2) 0.016(2) 0.019(2) 0.008(2) -0.003(2) -0.003(2)
C422 0.021(2) 0.017(2) 0.023(2) 0.006(2) 0.001(2) -0.001(2)
C423 0.026(2) 0.026(2) 0.030(3) 0.009(2) 0.006(2) -0.004(2)
C424 0.028(2) 0.020(2) 0.039(3) 0.014(2) -0.005(2) -0.008(2)
C425 0.025(2) 0.015(2) 0.033(3) 0.007(2) -0.008(2) -0.001(2)
C426 0.020(2) 0.024(2) 0.019(2) 0.007(2) -0.004(2) 0.000(2)
C431 0.020(2) 0.010(2) 0.017(2) 0.007(2) -0.003(2) 0.0000(15)
C432 0.021(2) 0.022(2) 0.016(2) 0.012(2) 0.004(2) 0.003(2)
C433 0.021(2) 0.021(2) 0.024(2) 0.010(2) -0.006(2) -0.004(2)
C434 0.030(2) 0.023(2) 0.018(2) 0.011(2) -0.001(2) 0.002(2)
C435 0.031(2) 0.029(2) 0.019(2) 0.013(2) 0.002(2) -0.001(2)
C436 0.022(2) 0.017(2) 0.023(2) 0.005(2) -0.001(2) 0.003(2)

loop_
_atom_site_label
_atom_site_occupancy
_atom_site_fract_x
_atom_site_fract_y
_atom_site_fract_z
_atom_site_U_iso_or_equiv
_atom_site_thermal_displace_type
_atom_site_calc_flag
_atom_site_refinement_flags
Fe1 1 0 0 .17948(9) .0134(2) Uani d S
Fe2 1 .16769(2) .33511(2) .5 .0140(2) Uani d .
N1 1 -.00044(10) -.04315(10) .0819(3) .0199(7) Uani d .
N2 1 .12081(9) .31616(10) .3949(3) .0213(7) Uani d .
N3 1 .19114(10) .30915(10) .4013(3) .0196(7) Uani d .
N4 1 .19766(10) .38639(10) .4132(3) .0210(7) Uani d .
O1 1 .00421(8) .04408(7) .2809(2) .0188(6) Uani d .
O2 1 .21222(7) .34849(8) .6101(2) .0182(6) Uani d .
O3 1 .14708(8) .36285(8) .6018(2) .0196(6) Uani d .
O4 1 .13412(8) .28408(8) .5864(2) .0206(6) Uani d .
C1 1 .01001(11) -.05771(11) .0147(3) .0195(9) Uani d .
C2 1 .09649(12) .30866(11) .3250(3) .0188(8) Uani d .
C3 1 .19887(11) .29294(11) .3321(3) .0183(8) Uani d .
C4 1 .21355(12) .40994(11) .3421(3) .0216(9) Uani d .
S1 1 .02482(3) -.07812(3) -.07786(11) .0303(3) Uani d .
S2 1 .06300(4) .29947(4) .23182(11) .0339(3) Uani d .
S3 1 .20944(3) .26971(3) .23758(10) .0288(2) Uani d .
S4 1 .23578(4) .44221(3) .24412(10) .0322(3) Uani d .
P1 1 -.00953(3) .07107(3) .33058(10) .0166(2) Uani d .
P2 1 .25167(3) .35858(3) .66253(9) .0151(2) Uani d .
P3 1 .13943(3) .39496(3) .64585(9) .0159(2) Uani d .
P4 1 .10688(3) .24598(3) .64719(9) .0160(2) Uani d .
C111 1 -.05777(12) .06045(12) .2828(3) .0203(9) Uani d .
C112 1 -.06599(13) .09140(13) .2635(4) .0288(10) Uani d .
C113 1 -0.10395(14) .08254(15) .2334(4) .0390(12) Uani d .
C114 1 -0.13378(14) .04332(15) .2203(4) .0370(11) Uani d .
C115 1 -0.12640(12) .01219(14) .2381(4) .0318(10) Uani d .
C116 1 -.08833(12) .02053(13) .2693(3) .0246(9) Uani d .
C121 1 .02539(12) .12348(12) .3005(3) .0204(8) Uani d .
C122 1 .04531(13) .13291(12) .1985(4) .0267(9) Uani d .
C123 1 .07081(15) .17343(14) .1717(4) .0368(11) Uani d .
C124 1 .07496(13) .20318(12) .2439(4) .0299(10) Uani d .
C125 1 .05453(13) .19283(12) .3442(4) .0280(10) Uani d .
C126 1 .03036(12) .15357(12) .3713(3) .0237(9) Uani d .
C131 1 -.01185(11) .06718(11) .4787(3) .0177(8) Uani d .
C132 1 -.04020(11) .07129(11) .5405(3) .0196(8) Uani d .
C133 1 -.03912(12) .07066(12) .6553(3) .0229(9) Uani d .
C134 1 -.00917(13) .06685(12) .7082(3) .0265(9) Uani d .
C135 1 .01856(12) .06252(12) .6479(4) .0266(9) Uani d .
C136 1 .01804(12) .06262(11) .5328(3) .0212(8) Uani d .
C211 1 .26751(11) .32297(11) .6300(3) .0171(8) Uani d .
C212 1 .30784(11) .33375(12) .6505(3) .0218(9) Uani d .
C213 1 .31927(13) .30507(13) .6366(4) .0259(9) Uani d .
C214 1 .29180(13) .26647(13) .6026(3) .0269(9) Uani d .
C215 1 .25264(13) .25654(13) .5786(4) .0266(10) Uani d .
C216 1 .24020(12) .28454(11) .5944(3) .0210(8) Uani d .
C221 1 .29041(11) .40757(11) .6221(3) .0166(8) Uani d .
C222 1 .29184(12) .42031(13) .5135(3) .0227(9) Uani d .
C223 1 .31955(12) .45899(12) .4821(4) .0262(9) Uani d .
C224 1 .34652(12) .48511(12) .5564(4) .0260(9) Uani d .
C225 1 .34667(11) .47329(12) .6653(4) .0229(9) Uani d .
C226 1 .31864(11) .43449(11) .6983(3) .0211(9) Uani d .
C231 1 .24837(10) .35983(11) .8111(3) .0171(8) Uani d .
C232 1 .26746(13) .34673(13) .8812(4) .0256(9) Uani d .
C233 1 .26572(13) .35102(14) .9966(4) .0301(10) Uani d .
C234 1 .24516(12) .36911(13) 1.0377(3) .0263(9) Uani d .
C235 1 .22559(13) .38180(12) .9687(4) .0278(9) Uiso d .
C236 1 .22709(12) .37727(12) .8535(3) .0213(8) Uani d .
C311 1 .17814(11) .44527(11) .6139(3) .0170(8) Uani d .
C312 1 .17030(12) .47705(12) .6082(3) .0234(9) Uani d .
C313 1 .20142(13) .51584(13) .6053(4) .0284(10) Uani d .
C314 1 .24088(13) .52439(13) .6080(3) .0292(10) Uani d .
C315 1 .24938(13) .49305(13) .6095(4) .0281(9) Uani d .
C316 1 .21806(12) .45372(12) .6140(3) .0240(9) Uani d .
C321 1 .09140(11) .38712(11) .5998(3) .0201(9) Uani d .
C322 1 .07566(12) .36633(13) .5015(4) .0251(9) Uani d .
C323 1 .03741(13) .35720(14) .4697(4) .0313(10) Uani d .
C324 1 .01526(12) .36848(13) .5332(4) .0285(10) Uani d .
C325 1 .03080(13) .38945(14) .6295(4) .0279(10) Uani d .
C326 1 .06904(12) .39869(12) .6642(3) .0229(9) Uani d .
C331 1 .13783(11) .39377(12) .7945(3) .0179(8) Uani d .
C332 1 .14167(12) .42594(12) .8574(4) .0257(9) Uani d .
C333 1 .13806(12) .42314(13) .9706(4) .0288(10) Uani d .
C334 1 .13098(12) .38764(13) 1.0233(3) .0275(10) Uani d .
C335 1 .12727(12) .35619(13) .9624(4) .0284(10) Uani d .
C336 1 .12979(11) .35818(11) .8480(3) .0215(9) Uani d .
C411 1 .05465(11) .22959(12) .6260(3) .0198(8) Uani d .
C412 1 .02491(12) .19037(12) .6493(3) .0242(9) Uani d .
C413 1 -.01527(12) .17943(13) .6427(4) .0284(10) Uani d .
C414 1 -.02537(13) .20779(15) .6124(4) .0334(11) Uani d .
C415 1 .00335(13) .24603(15) .5853(4) .0335(11) Uani d .
C416 1 .04412(13) .25819(13) .5923(3) .0252(9) Uani d .
C421 1 .11747(11) .20721(11) .6077(3) .0183(8) Uani d .
C422 1 .13663(12) .21161(12) .5061(3) .0221(9) Uani d .
C423 1 .14619(12) .18317(13) .4730(4) .0292(10) Uani d .
C424 1 .13680(12) .14998(12) .5382(4) .0284(10) Uani d .
C425 1 .11738(12) .14545(11) .6391(4) .0254(9) Uani d .
C426 1 .10762(11) .17372(12) .6736(3) .0223(9) Uani d .
C431 1 .11510(11) .25237(10) .7944(3) .0160(8) Uani d .
C432 1 .15425(11) .26626(11) .8330(3) .0194(8) Uani d .
C433 1 .16237(12) .27308(11) .9439(3) .0223(9) Uani d .
C434 1 .13255(12) .26653(12) 1.0182(4) .0245(9) Uani d .
C435 1 .09341(13) .25223(13) .9803(4) .0273(10) Uani d .
C436 1 .08483(12) .24594(11) .8692(3) .0226(9) Uani d .
H112 1 -0.04529 .11863 .2712 .035 Uiso calc R
H113 1 -0.10963 .10366 .2215 .047 Uiso calc R
H114 1 -0.15992 .03755 .1986 .044 Uiso calc R
H115 1 -0.14732 -0.01487 .2289 .038 Uiso calc R
H116 1 -0.08298 -0.00079 .2815 .030 Uiso calc R
H122 1 .04162 .11225 .1485 .032 Uiso calc R
H123 1 .08525 .18046 .1039 .044 Uiso calc R
H124 1 .09176 .23068 .2250 .036 Uiso calc R
H125 1 .05750 .21330 .3939 .034 Uiso calc R
H126 1 .01669 .14682 .4403 .028 Uiso calc R
H132 1 -0.06031 .07454 .5040 .024 Uiso calc R
H133 1 -0.05884 .07282 .6974 .028 Uiso calc R
H134 1 -0.00790 .06725 .7867 .032 Uiso calc R
H135 1 .03857 .05937 .6853 .032 Uiso calc R
H136 1 .03748 .05967 .4917 .025 Uiso calc R
H212 1 .32684 .36024 .6735 .026 Uiso calc R
H213 1 .34632 .31198 .6505 .031 Uiso calc R
H214 1 .29979 .24682 .5957 .032 Uiso calc R
H215 1 .23419 .23050 .5513 .032 Uiso calc R
H216 1 .21304 .27731 .5807 .025 Uiso calc R
H222 1 .27351 .40216 .4604 .027 Uiso calc R
H223 1 .31978 .46743 .4081 .031 Uiso calc R
H224 1 .36545 .51169 .5339 .031 Uiso calc R
H225 1 .36579 .49161 .7166 .027 Uiso calc R
H226 1 .31858 .42621 .7724 .025 Uiso calc R
H232 1 .28191 .33470 .8520 .031 Uiso calc R
H233 1 .27856 .34156 1.0454 .036 Uiso calc R
H234 1 .24460 .37280 1.1152 .032 Uiso calc R
H235 1 .21102 .39365 .9983 .033 Uiso calc R
H236 1 .21360 .38610 .8051 .026 Uiso calc R
H312 1 .14333 .47170 .6064 .028 Uiso calc R
H313 1 .19581 .53726 .6013 .034 Uiso calc R
H314 1 .26217 .55153 .6088 .035 Uiso calc R
H315 1 .27644 .49867 .6075 .034 Uiso calc R
H316 1 .22370 .43231 .6172 .029 Uiso calc R
H322 1 .09094 .35852 .4568 .030 Uiso calc R
H323 1 .02637 .34288 .4029 .038 Uiso calc R
H324 1 -0.01106 .36175 .5105 .034 Uiso calc R
H325 1 .01547 .39766 .6726 .033 Uiso calc R
H326 1 .07975 .41283 .7315 .027 Uiso calc R
H332 1 .14684 .45009 .8215 .031 Uiso calc R
H333 1 .14035 .44506 1.0128 .035 Uiso calc R
H334 1 .12877 .38557 1.1016 .033 Uiso calc R
H335 1 .12287 .33242 .9989 .034 Uiso calc R
H336 1 .12609 .33561 .8063 .026 Uiso calc R
H412 1 .03219 .17098 .6698 .029 Uiso calc R
H413 1 -0.03563 .15266 .6589 .034 Uiso calc R
H414 1 -0.05290 .20059 .6102 .040 Uiso calc R
H415 1 -0.00453 .26465 .5614 .040 Uiso calc R
H416 1 .06416 .28496 .5748 .030 Uiso calc R
H422 1 .14300 .23411 .4603 .026 Uiso calc R
H423 1 .15944 .18633 .4042 .035 Uiso calc R
H424 1 .14353 .13049 .5145 .034 Uiso calc R
H425 1 .11083 .12276 .6843 .030 Uiso calc R
H426 1 .09420 .17040 .7421 .027 Uiso calc R
H432 1 .17513 .27096 .7825 .023 Uiso calc R
H433 1 .18896 .28246 .9697 .027 Uiso calc R
H434 1 .13857 .27171 1.0947 .029 Uiso calc R
H435 1 .07253 .24679 1.0315 .033 Uiso calc R
H436 1 .05834 .23724 .8436 .027 Uiso calc R

loop_
_atom_type_symbol
_atom_type_description
_atom_type_scat_dispersion_real
_atom_type_scat_dispersion_imag
_atom_type_scat_source
C C 0.0033 0.0016 'International Tables Vol C Tables 4.2.6.8 and 6.1.1.4'
H H 0.0000 0.0000 'International Tables Vol C Tables 4.2.6.8 and 6.1.1.4'
N N 0.0061 0.0033 'International Tables Vol C Tables 4.2.6.8 and 6.1.1.4'
O O 0.0106 0.0060 'International Tables Vol C Tables 4.2.6.8 and 6.1.1.4'
P P 0.1023 0.0942 'International Tables Vol C Tables 4.2.6.8 and 6.1.1.4'
S S 0.1246 0.1234 'International Tables Vol C Tables 4.2.6.8 and 6.1.1.4'
Fe Fe 0.3463 0.8444 'International Tables Vol C Tables 4.2.6.8 and 6.1.1.4'

loop_
_geom_angle_atom_site_label_1
_geom_angle_atom_site_label_2
_geom_angle_atom_site_label_3
_geom_angle_site_symmetry_1
_geom_angle_site_symmetry_3
_geom_angle
_geom_angle_publ_flag
N1 Fe1 N1 . 2 89.5(2) yes
N1 Fe1 O1 . . 176.1(2) yes
N1 Fe1 O1 2 . 89.1(2) yes
N1 Fe1 O1 . 2 94.1(2) yes
O1 Fe1 O1 . 2 87.3(2) yes
N4 Fe2 O4 . . 175.9(2) yes
N4 Fe2 N2 . . 89.7(2) yes
O4 Fe2 N2 . . 87.4(2) yes
N4 Fe2 O2 . . 95.6(2) yes
O4 Fe2 O2 . . 87.4(2) yes
N2 Fe2 O2 . . 174.5(2) yes
N4 Fe2 O3 . . 89.2(2) yes
O4 Fe2 O3 . . 88.2(2) yes
N2 Fe2 O3 . . 93.4(2) yes
O2 Fe2 O3 . . 88.2(2) yes
N4 Fe2 N3 . . 89.8(2) yes
O4 Fe2 N3 . . 93.0(2) yes
N2 Fe2 N3 . . 89.3(2) yes
O2 Fe2 N3 . . 89.2(2) yes
O3 Fe2 N3 . . 177.1(2) yes
C1 N1 Fe1 . . 159.0(3) yes
C2 N2 Fe2 . . 172.0(3) yes
C3 N3 Fe2 . . 167.6(3) yes
C4 N4 Fe2 . . 163.8(3) yes
P1 O1 Fe1 . . 155.1(2) yes
P2 O2 Fe2 . . 163.5(2) yes
P3 O3 Fe2 . . 159.1(2) yes
P4 O4 Fe2 . . 176.4(2) yes
N1 C1 S1 . . 179.4(3) yes
N2 C2 S2 . . 178.1(3) yes
N3 C3 S3 . . 178.9(4) yes
N4 C4 S4 . . 179.4(3) yes
O1 P1 C111 . . 113.3(2) ?
O1 P1 C131 . . 111.2(2) ?
C111 P1 C131 . . 107.5(2) ?
O1 P1 C121 . . 111.4(2) ?
C111 P1 C121 . . 107.2(2) ?
C131 P1 C121 . . 105.7(2) ?
O2 P2 C221 . . 110.9(2) ?
O2 P2 C211 . . 113.1(2) ?
C221 P2 C211 . . 108.7(2) ?
O2 P2 C231 . . 110.6(2) ?
C221 P2 C231 . . 106.1(2) ?
C211 P2 C231 . . 107.1(2) ?
O3 P3 C311 . . 114.3(2) ?
O3 P3 C331 . . 110.6(2) ?
C311 P3 C331 . . 104.0(2) ?
O3 P3 C321 . . 110.9(2) ?
C311 P3 C321 . . 109.9(2) ?
C331 P3 C321 . . 106.6(2) ?
O4 P4 C421 . . 110.0(2) ?
O4 P4 C411 . . 112.6(2) ?
C421 P4 C411 . . 110.4(2) ?
O4 P4 C431 . . 111.2(2) ?
C421 P4 C431 . . 106.2(2) ?
C411 P4 C431 . . 106.1(2) ?
C112 C111 C116 . . 119.4(4) ?
C112 C111 P1 . . 120.8(3) ?
C116 C111 P1 . . 119.7(3) ?
C113 C112 C111 . . 119.9(4) ?
C112 C113 C114 . . 120.3(4) ?
C113 C114 C115 . . 120.9(4) ?
C114 C115 C116 . . 119.6(4) ?
C115 C116 C111 . . 119.8(4) ?
C126 C121 C122 . . 120.3(4) ?
C126 C121 P1 . . 121.6(3) ?
C122 C121 P1 . . 118.0(3) ?
C121 C122 C123 . . 118.6(4) ?
C124 C123 C122 . . 120.0(4) ?
C123 C124 C125 . . 119.9(4) ?
C126 C125 C124 . . 120.2(4) ?
C125 C126 C121 . . 120.9(4) ?
C132 C131 C136 . . 119.8(4) ?
C132 C131 P1 . . 122.3(3) ?
C136 C131 P1 . . 117.7(3) ?
C133 C132 C131 . . 120.1(4) ?
C134 C133 C132 . . 119.8(4) ?
C135 C134 C133 . . 120.2(4) ?
C134 C135 C136 . . 121.3(4) ?
C135 C136 C131 . . 118.7(4) ?
C216 C211 C212 . . 120.2(3) ?
C216 C211 P2 . . 121.0(3) ?
C212 C211 P2 . . 118.5(3) ?
C213 C212 C211 . . 118.9(4) ?
C214 C213 C212 . . 120.9(4) ?
C213 C214 C215 . . 119.9(4) ?
C214 C215 C216 . . 120.3(4) ?
C211 C216 C215 . . 119.8(4) ?
C222 C221 C226 . . 118.7(4) ?
C222 C221 P2 . . 119.6(3) ?
C226 C221 P2 . . 121.7(3) ?
C223 C222 C221 . . 120.7(4) ?
C224 C223 C222 . . 120.4(4) ?
C223 C224 C225 . . 120.6(4) ?
C226 C225 C224 . . 119.6(4) ?
C225 C226 C221 . . 119.9(4) ?
C232 C231 C236 . . 120.1(4) ?
C232 C231 P2 . . 123.3(3) ?
C236 C231 P2 . . 116.6(3) ?
C231 C232 C233 . . 120.3(4) ?
C234 C233 C232 . . 119.2(4) ?
C235 C234 C233 . . 121.1(4) ?
C234 C235 C236 . . 119.7(4) ?
C231 C236 C235 . . 119.7(4) ?
C312 C311 C316 . . 119.1(4) ?
C312 C311 P3 . . 121.8(3) ?
C316 C311 P3 . . 118.1(3) ?
C313 C312 C311 . . 120.0(4) ?
C312 C313 C314 . . 121.1(4) ?
C313 C314 C315 . . 119.8(4) ?
C316 C315 C314 . . 119.4(4) ?
C315 C316 C311 . . 120.5(4) ?
C326 C321 C322 . . 120.2(4) ?
C326 C321 P3 . . 121.2(3) ?
C322 C321 P3 . . 118.4(3) ?
C323 C322 C321 . . 119.0(4) ?
C324 C323 C322 . . 120.9(4) ?
C323 C324 C325 . . 120.4(4) ?
C324 C325 C326 . . 120.0(4) ?
C321 C326 C325 . . 119.5(4) ?
C332 C331 C336 . . 119.2(4) ?
C332 C331 P3 . . 122.4(3) ?
C336 C331 P3 . . 118.3(3) ?
C333 C332 C331 . . 120.8(4) ?
C332 C333 C334 . . 119.5(4) ?
C335 C334 C333 . . 120.0(4) ?
C334 C335 C336 . . 121.2(4) ?
C335 C336 C331 . . 119.3(4) ?
C412 C411 C416 . . 120.2(4) ?
C412 C411 P4 . . 121.3(3) ?
C416 C411 P4 . . 118.3(3) ?
C413 C412 C411 . . 120.3(4) ?
C414 C413 C412 . . 119.2(4) ?
C415 C414 C413 . . 121.3(4) ?
C414 C415 C416 . . 120.9(4) ?
C415 C416 C411 . . 118.0(4) ?
C426 C421 C422 . . 119.8(4) ?
C426 C421 P4 . . 123.0(3) ?
C422 C421 P4 . . 117.2(3) ?
C423 C422 C421 . . 119.6(4) ?
C422 C423 C424 . . 121.0(4) ?
C423 C424 C425 . . 119.3(4) ?
C426 C425 C424 . . 120.4(4) ?
C425 C426 C421 . . 119.9(4) ?
C436 C431 C432 . . 119.5(4) ?
C436 C431 P4 . . 122.9(3) ?
C432 C431 P4 . . 117.6(3) ?
C433 C432 C431 . . 119.8(4) ?
C432 C433 C434 . . 121.0(4) ?
C433 C434 C435 . . 119.4(4) ?
C436 C435 C434 . . 120.5(4) ?
C435 C436 C431 . . 119.8(4) ?

loop_
_geom_bond_atom_site_label_1
_geom_bond_atom_site_label_2
_geom_bond_distance
_geom_bond_publ_flag
Fe1 N1 2.027(3) yes
Fe1 O1 2.030(3) yes
Fe2 N2 2.019(3) yes
Fe2 N3 2.032(3) yes
Fe2 N4 2.010(3) yes
Fe2 O2 2.021(3) yes
Fe2 O3 2.030(3) yes
Fe2 O4 2.016(3) yes
N1 C1 1.166(5) yes
N2 C2 1.183(5) yes
N3 C3 1.166(5) yes
N4 C4 1.173(5) yes
O1 P1 1.503(3) yes
O2 P2 1.503(3) yes
O3 P3 1.501(3) yes
O4 P4 1.499(3) yes
C1 S1 1.623(4) yes
C2 S2 1.611(4) yes
C3 S3 1.622(4) yes
C4 S4 1.616(4) yes
P1 C111 1.782(4) ?
P1 C131 1.796(4) ?
P1 C121 1.812(4) ?
P2 C221 1.787(4) ?
P2 C211 1.796(4) ?
P2 C231 1.804(4) ?
P3 C311 1.794(4) ?
P3 C331 1.798(4) ?
P3 C321 1.802(4) ?
P4 C421 1.793(4) ?
P4 C411 1.795(4) ?
P4 C431 1.803(4) ?
C111 C112 1.394(6) ?
C111 C116 1.398(6) ?
C112 C113 1.370(6) ?
C113 C114 1.371(7) ?
C114 C115 1.376(7) ?
C115 C116 1.383(6) ?
C121 C126 1.373(6) ?
C121 C122 1.400(6) ?
C122 C123 1.400(6) ?
C123 C124 1.382(6) ?
C124 C125 1.390(6) ?
C125 C126 1.357(6) ?
C131 C132 1.393(5) ?
C131 C136 1.406(5) ?
C132 C133 1.390(6) ?
C133 C134 1.386(6) ?
C134 C135 1.368(6) ?
C135 C136 1.391(6) ?
C211 C216 1.384(5) ?
C211 C212 1.411(5) ?
C212 C213 1.385(5) ?
C213 C214 1.384(6) ?
C214 C215 1.385(6) ?
C215 C216 1.390(5) ?
C221 C222 1.393(5) ?
C221 C226 1.405(5) ?
C222 C223 1.379(6) ?
C223 C224 1.359(6) ?
C224 C225 1.393(6) ?
C225 C226 1.391(5) ?
C231 C232 1.370(6) ?
C231 C236 1.388(5) ?
C232 C233 1.410(6) ?
C233 C234 1.379(6) ?
C234 C235 1.365(6) ?
C235 C236 1.408(6) ?
C311 C312 1.397(5) ?
C311 C316 1.399(6) ?
C312 C313 1.367(6) ?
C313 C314 1.381(6) ?
C314 C315 1.396(6) ?
C315 C316 1.383(6) ?
C321 C326 1.387(5) ?
C321 C322 1.390(6) ?
C322 C323 1.383(6) ?
C323 C324 1.367(6) ?
C324 C325 1.371(6) ?
C325 C326 1.392(6) ?
C331 C332 1.394(6) ?
C331 C336 1.400(5) ?
C332 C333 1.375(6) ?
C333 C334 1.402(6) ?
C334 C335 1.360(6) ?
C335 C336 1.386(6) ?
C411 C412 1.390(5) ?
C411 C416 1.407(6) ?
C412 C413 1.384(6) ?
C413 C414 1.376(6) ?
C414 C415 1.364(7) ?
C415 C416 1.395(6) ?
C421 C426 1.394(5) ?
C421 C422 1.398(5) ?
C422 C423 1.374(6) ?
C423 C424 1.385(6) ?
C424 C425 1.395(6) ?
C425 C426 1.378(6) ?
C431 C436 1.395(6) ?
C431 C432 1.400(5) ?
C432 C433 1.372(5) ?
C433 C434 1.377(6) ?
C434 C435 1.395(6) ?
C435 C436 1.374(6) ?
